data_7251558
loop_
_publ_author_name
'Bawa, Hana'
'Su, Hong'
'De Doncker, Stephen'
'Bourne, Susan A.'
'Nassimbeni, Luigi R.'

_publ_section_title
;
 TADDOLs and methylcyclohexanones: selectivity, resolution and the
 kinetics of decomposition
;
_journal_issue 10
_journal_name_full CrystEngComm
_journal_page_first 1690
_journal_page_last 1698
_journal_paper_doi 10.1039/D5CE01022E
_journal_volume 28
_journal_year 2026
_chemical_absolute_configuration syn
_chemical_formula_sum 'C38 H42 O5'
_chemical_formula_weight 578.71
_space_group_crystal_system monoclinic
_space_group_IT_number 4
_space_group_name_Hall 'P 2yb'
_space_group_name_H-M_alt 'P 1 21 1'
_atom_sites_solution_hydrogens mixed
_atom_sites_solution_primary direct
_atom_sites_solution_secondary difmap
_audit_creation_method SHELXL-2018/3
_audit_update_record
;
2025-10-23 deposited with the CCDC.	2026-02-02 downloaded from the CCDC.
;
_cell_angle_alpha 90
_cell_angle_beta 90.218(4)
_cell_angle_gamma 90
_cell_formula_units_Z 4
_cell_length_a 9.4477(14)
_cell_length_b 9.5257(14)
_cell_length_c 34.801(4)
_cell_measurement_reflns_used 9877
_cell_measurement_temperature 100(2)
_cell_measurement_theta_max 26.125
_cell_measurement_theta_min 2.2165
_cell_volume 3131.9(7)
_computing_cell_refinement 'SAINT (7.60a, Bruker AXS Inc., Madison, WI, USA, 2006)'
_computing_data_collection 'SAINT (7.60a, Bruker AXS Inc., Madison, WI, USA, 2006)'
_computing_data_reduction 'SAINT (7.60a, Bruker AXS Inc., Madison, WI, USA, 2006)'
_computing_molecular_graphics 'X-Seed (Barbour, 2001'
_computing_publication_material 'SHELXL-2014/7 (Sheldrick, 2014)'
_computing_structure_refinement 'SHELXL-2018/3 (Sheldrick, 2018)'
_computing_structure_solution 'SHELXT 2018/2 (Sheldrick, 2018)'
_diffrn_ambient_temperature 100(2)
_diffrn_measured_fraction_theta_full 0.999
_diffrn_measured_fraction_theta_max 0.996
_diffrn_measurement_device_type 'Bruker D8 Venture Diffractometer'
_diffrn_measurement_method '1\% \f scans and \w scans'
_diffrn_radiation_type MoK\a
_diffrn_radiation_wavelength 0.71073
_diffrn_reflns_av_R_equivalents 0.0757
_diffrn_reflns_av_unetI/netI 0.0399
_diffrn_reflns_Laue_measured_fraction_full 0.999
_diffrn_reflns_Laue_measured_fraction_max 0.996
_diffrn_reflns_limit_h_max 12
_diffrn_reflns_limit_h_min -12
_diffrn_reflns_limit_k_max 12
_diffrn_reflns_limit_k_min -12
_diffrn_reflns_limit_l_max 44
_diffrn_reflns_limit_l_min -44
_diffrn_reflns_number 123598
_diffrn_reflns_point_group_measured_fraction_full 0.999
_diffrn_reflns_point_group_measured_fraction_max 0.995
_diffrn_reflns_theta_full 25.242
_diffrn_reflns_theta_max 27.195
_diffrn_reflns_theta_min 2.156
_diffrn_source 'fine-focus sealed tube'
_exptl_absorpt_coefficient_mu 0.080
_exptl_absorpt_correction_T_max 1.000
_exptl_absorpt_correction_T_min 0.818
_exptl_absorpt_correction_type multi-scan
_exptl_absorpt_process_details 'SADABS (Sheldrick, 2001)'
_exptl_crystal_colour colorless
_exptl_crystal_density_diffrn 1.227
_exptl_crystal_description block
_exptl_crystal_F_000 1240
_exptl_crystal_size_max 0.280
_exptl_crystal_size_mid 0.240
_exptl_crystal_size_min 0.190
_exptl_transmission_factor_max 1.000
_exptl_transmission_factor_min 0.818
_refine_diff_density_max 0.522
_refine_diff_density_min -0.455
_refine_diff_density_rms 0.119
_refine_ls_abs_structure_details
;
 Flack x determined using 5078 quotients [(I+)-(I-)]/[(I+)+(I-)]
 (Parsons, Flack and Wagner, Acta Cryst. B69 (2013) 249-259).
;
_refine_ls_abs_structure_Flack -0.3(4)
_refine_ls_extinction_method none
_refine_ls_goodness_of_fit_ref 1.058
_refine_ls_hydrogen_treatment mixed
_refine_ls_matrix_type full
_refine_ls_number_parameters 939
_refine_ls_number_reflns 13893
_refine_ls_number_restraints 317
_refine_ls_restrained_S_all 1.330
_refine_ls_R_factor_all 0.1199
_refine_ls_R_factor_gt 0.1151
_refine_ls_shift/su_max 1.528
_refine_ls_shift/su_mean 0.011
_refine_ls_structure_factor_coef Fsqd
_refine_ls_weighting_details 'w=1/[\s^2^(Fo^2^)+(0.1353P)^2^+16.0330P] where P=(Fo^2^+2Fc^2^)/3'
_refine_ls_weighting_scheme calc
_refine_ls_wR_factor_gt 0.3212
_refine_ls_wR_factor_ref 0.3244
_reflns_Friedel_coverage 0.882
_reflns_Friedel_fraction_full 0.999
_reflns_Friedel_fraction_max 0.993
_reflns_number_gt 12886
_reflns_number_total 13893
_reflns_threshold_expression 'I > 2\s(I)'
_cod_data_source_file d5ce01022e2.cif
_cod_data_source_block I
_cod_depositor_comments 'Adding full bibliography for 7251558--7251565.cif.'
_cod_original_cell_volume 3132.0(8)
_cod_original_sg_symbol_H-M 'P 21'
_cod_database_code 7251558
_shelx_shelxl_version_number 2018/3
_shelx_space_group_comment
;
The symmetry employed for this shelxl refinement is uniquely defined
by the following loop, which should always be used as a source of
symmetry information in preference to the above space-group names.
They are only intended as comments.
;
_shelx_estimated_absorpt_t_min 0.978
_shelx_estimated_absorpt_t_max 0.985

loop_
_space_group_symop_operation_xyz
'x, y, z'
'-x, y+1/2, -z'

loop_
_atom_site_label
_atom_site_type_symbol
_atom_site_fract_x
_atom_site_fract_y
_atom_site_fract_z
_atom_site_U_iso_or_equiv
_atom_site_adp_type
_atom_site_occupancy
_atom_site_site_symmetry_order
_atom_site_calc_flag
_atom_site_refinement_flags_posn
_atom_site_refinement_flags_adp
_atom_site_refinement_flags_occupancy
_atom_site_disorder_assembly
_atom_site_disorder_group
O13A O -0.1083(8) 0.5063(7) 0.6068(2) 0.0402(17) Uani 1 1 d D . . . .
O14A O -0.0055(6) 0.8653(6) 0.58420(16) 0.0220(11) Uani 1 1 d . . . . .
O15A O 0.1921(5) 0.8636(6) 0.62189(15) 0.0214(11) Uani 1 1 d . . . . .
O19A O 0.0762(5) 0.5354(6) 0.66652(16) 0.0204(11) Uani 1 1 d D . . . .
H19A H 0.121313 0.481119 0.652000 0.14(9) Uiso 1 1 calc DR . . . .
O13B O 0.5718(7) 0.4315(7) 0.81286(17) 0.0322(14) Uani 1 1 d D . . . .
H13B H 0.537232 0.473754 0.831818 0.048 Uiso 1 1 calc DR U . . .
O14B O 0.7110(6) 0.1862(7) 0.88521(16) 0.0273(12) Uani 1 1 d . . . . .
O15B O 0.5133(7) 0.2227(7) 0.92173(17) 0.0323(14) Uani 1 1 d . . . . .
O19B O 0.4598(10) 0.5509(9) 0.8738(2) 0.054(2) Uani 1 1 d D . . . .
O1W O 0.288(5) 0.783(5) 0.8702(15) 0.037(7) Uani 0.448(19) 1 d . U P A 2
O1X O 0.298(3) 0.338(3) 0.6506(7) 0.031(5) Uani 0.600(18) 1 d . U P B 1
O1Y O 0.293(6) 0.345(6) 0.6418(15) 0.053(9) Uani 0.400(18) 1 d . U P B 2
O1Z O 0.291(5) 0.760(5) 0.8777(14) 0.054(8) Uani 0.552(19) 1 d . U P A 1
C1A C -0.4159(9) 0.6065(12) 0.5224(3) 0.034(2) Uani 1 1 d . . . . .
H1A H -0.451334 0.549478 0.502142 0.041 Uiso 1 1 calc R U . . .
C2A C -0.2815(9) 0.5817(10) 0.5366(2) 0.0293(18) Uani 1 1 d . . . . .
H2A H -0.226666 0.507159 0.526328 0.035 Uiso 1 1 calc R U . . .
C3A C -0.2256(8) 0.6646(9) 0.5658(2) 0.0223(15) Uani 1 1 d . . . . .
C4A C -0.3091(8) 0.7708(8) 0.5810(2) 0.0229(15) Uani 1 1 d . . . . .
H4A H -0.274354 0.827388 0.601396 0.027 Uiso 1 1 calc R U . . .
C5A C -0.4441(8) 0.7940(9) 0.5661(2) 0.0265(16) Uani 1 1 d . . . . .
H5A H -0.500131 0.868128 0.576171 0.032 Uiso 1 1 calc R U . . .
C6A C -0.4983(9) 0.7103(10) 0.5367(2) 0.0309(19) Uani 1 1 d . . . . .
H6A H -0.590944 0.725783 0.526845 0.037 Uiso 1 1 calc R U . . .
C7A C 0.1367(10) 0.6372(16) 0.4913(3) 0.055(4) Uani 1 1 d . . . . .
H7A H 0.148627 0.699576 0.470229 0.066 Uiso 1 1 calc R U . . .
C8A C 0.0395(9) 0.6757(12) 0.5193(3) 0.036(2) Uani 1 1 d . . . . .
H8A H -0.014473 0.759459 0.517112 0.043 Uiso 1 1 calc R U . . .
C9A C 0.0247(9) 0.5867(11) 0.5505(3) 0.036(2) Uani 1 1 d . . . . .
C10A C 0.1041(11) 0.4669(13) 0.5523(4) 0.050(3) Uani 1 1 d . . . . .
H10A H 0.095968 0.405316 0.573616 0.060 Uiso 1 1 calc R U . . .
C11A C 0.2017(12) 0.4348(19) 0.5210(6) 0.078(6) Uani 1 1 d . . . . .
H11A H 0.256996 0.351509 0.521653 0.094 Uiso 1 1 calc R U . . .
C12A C 0.2125(12) 0.524(2) 0.4914(4) 0.073(5) Uani 1 1 d . . . . .
H12A H 0.274870 0.504025 0.470731 0.088 Uiso 1 1 calc R U . . .
C13A C -0.0778(8) 0.6253(8) 0.5826(2) 0.0228(15) Uani 1 1 d . . . . .
C14A C -0.0169(8) 0.7450(8) 0.6078(2) 0.0202(14) Uani 1 1 d . . . . .
H14A H -0.083963 0.765051 0.629250 0.024 Uiso 1 1 calc R U . . .
C15A C 0.1337(8) 0.7273(8) 0.6243(2) 0.0223(15) Uani 1 1 d . . . . .
H15A H 0.188614 0.662570 0.607351 0.027 Uiso 1 1 calc R U . . .
C16A C 0.1026(8) 0.9519(8) 0.5983(2) 0.0215(15) Uani 1 1 d . . . . .
C17A C 0.1874(10) 1.0032(11) 0.5645(3) 0.036(2) Uani 1 1 d . . . . .
H17A H 0.222259 0.922619 0.549826 0.054 Uiso 1 1 calc R U . . .
H17B H 0.267876 1.058861 0.573760 0.054 Uiso 1 1 calc R U . . .
H17C H 0.127292 1.061586 0.547973 0.054 Uiso 1 1 calc R U . . .
C18A C 0.0411(11) 1.0697(9) 0.6228(3) 0.035(2) Uani 1 1 d . . . . .
H18A H -0.035040 1.116604 0.608535 0.052 Uiso 1 1 calc R U . . .
H18B H 0.115618 1.137739 0.628899 0.052 Uiso 1 1 calc R U . . .
H18C H 0.003201 1.030339 0.646644 0.052 Uiso 1 1 calc R U . . .
C19A C 0.1418(7) 0.6737(8) 0.6660(2) 0.0201(14) Uani 1 1 d . . . . .
C20A C 0.0582(8) 0.7697(8) 0.6926(2) 0.0211(15) Uani 1 1 d . . . . .
C21A C 0.1220(9) 0.8952(8) 0.7048(2) 0.0253(16) Uani 1 1 d . . . . .
H21A H 0.218856 0.912391 0.699237 0.030 Uiso 1 1 calc R U . . .
C22A C 0.0439(10) 0.9948(10) 0.7251(3) 0.0329(19) Uani 1 1 d . . . . .
H22A H 0.086207 1.081191 0.732431 0.039 Uiso 1 1 calc R U . . .
C23A C -0.0933(11) 0.9676(10) 0.7342(3) 0.037(2) Uani 1 1 d . . . . .
H23A H -0.146223 1.035386 0.748082 0.044 Uiso 1 1 calc R U . . .
C24A C -0.1584(10) 0.8398(11) 0.7233(3) 0.036(2) Uani 1 1 d . . . . .
H24A H -0.253903 0.820840 0.729999 0.043 Uiso 1 1 calc R U . . .
C25A C -0.0808(9) 0.7440(10) 0.7030(3) 0.0291(17) Uani 1 1 d . . . . .
H25A H -0.123516 0.657577 0.695731 0.035 Uiso 1 1 calc R U . . .
C26A C 0.2939(8) 0.6536(8) 0.6804(2) 0.0211(15) Uani 1 1 d . . . . .
C27A C 0.3085(8) 0.6033(9) 0.7181(2) 0.0244(16) Uani 1 1 d . . . . .
H27A H 0.226478 0.588702 0.733322 0.029 Uiso 1 1 calc R U . . .
C28A C 0.4418(9) 0.5743(10) 0.7337(3) 0.0306(18) Uani 1 1 d . . . . .
H28A H 0.451135 0.537659 0.758957 0.037 Uiso 1 1 calc R U . . .
C29A C 0.5604(9) 0.6004(10) 0.7114(3) 0.0321(19) Uani 1 1 d . . . . .
H29A H 0.651850 0.582237 0.721638 0.039 Uiso 1 1 calc R U . . .
C30A C 0.5476(9) 0.6524(10) 0.6744(3) 0.0327(19) Uani 1 1 d . . . . .
H30A H 0.629703 0.669864 0.659436 0.039 Uiso 1 1 calc R U . . .
C31A C 0.4126(8) 0.6793(9) 0.6591(2) 0.0252(16) Uani 1 1 d . . . . .
H31A H 0.403500 0.715535 0.633781 0.030 Uiso 1 1 calc R U . . .
C1B C 0.9320(11) 0.3543(10) 0.7520(3) 0.036(2) Uani 1 1 d . . . . .
H1B H 0.937572 0.377279 0.725510 0.043 Uiso 1 1 calc R U . . .
C2B C 0.7988(10) 0.3447(10) 0.7696(3) 0.0314(18) Uani 1 1 d . . . . .
H2B H 0.714996 0.359848 0.755027 0.038 Uiso 1 1 calc R U . . .
C3B C 0.7909(9) 0.3133(10) 0.8080(2) 0.0268(17) Uani 1 1 d . . . . .
C4B C 0.9161(9) 0.2878(11) 0.8283(3) 0.0323(19) Uani 1 1 d . . . . .
H4B H 0.911131 0.262974 0.854671 0.039 Uiso 1 1 calc R U . . .
C5B C 1.0471(9) 0.2976(10) 0.8109(3) 0.0331(19) Uani 1 1 d . . . . .
H5B H 1.130922 0.281571 0.825424 0.040 Uiso 1 1 calc R U . . .
C6B C 1.0556(9) 0.3306(9) 0.7727(3) 0.0329(19) Uani 1 1 d . . . . .
H6B H 1.145053 0.337327 0.760505 0.039 Uiso 1 1 calc R U . . .
C7B C 0.5609(10) -0.0689(10) 0.7950(3) 0.0322(19) Uani 1 1 d . . . . .
H7B H 0.608995 -0.156071 0.792694 0.039 Uiso 1 1 calc R U . . .
C8B C 0.6332(9) 0.0475(10) 0.8071(2) 0.0297(18) Uani 1 1 d . . . . .
H8B H 0.731491 0.040197 0.812529 0.036 Uiso 1 1 calc R U . . .
C9B C 0.5647(8) 0.1791(10) 0.8116(2) 0.0256(16) Uani 1 1 d . . . . .
C10B C 0.4236(9) 0.1869(12) 0.8026(2) 0.035(2) Uani 1 1 d . . . . .
H10B H 0.375697 0.274445 0.803997 0.042 Uiso 1 1 calc R U . . .
C11B C 0.3475(10) 0.0621(14) 0.7910(3) 0.043(3) Uani 1 1 d . . . . .
H11B H 0.248156 0.066465 0.786901 0.052 Uiso 1 1 calc R U . . .
C12B C 0.4165(10) -0.0604(13) 0.7860(3) 0.043(2) Uani 1 1 d . . . . .
H12B H 0.367562 -0.140319 0.776436 0.051 Uiso 1 1 calc R U . . .
C13B C 0.6437(8) 0.3061(10) 0.8259(2) 0.0260(17) Uani 1 1 d . . . . .
C14B C 0.6503(8) 0.3129(9) 0.8710(2) 0.0245(16) Uani 1 1 d . . . . .
H14B H 0.708617 0.395090 0.879375 0.029 Uiso 1 1 calc R U . . .
C15B C 0.5014(9) 0.3175(10) 0.8911(2) 0.0276(17) Uani 1 1 d . . . . .
H15B H 0.427244 0.283828 0.872690 0.033 Uiso 1 1 calc R U . . .
C16B C 0.6231(9) 0.1240(11) 0.9139(2) 0.0316(19) Uani 1 1 d . . . . .
C17B C 0.5587(10) -0.0098(11) 0.8991(3) 0.036(2) Uani 1 1 d . . . . .
H17D H 0.629130 -0.061208 0.883990 0.054 Uiso 1 1 calc R U . . .
H17E H 0.476894 0.012360 0.882783 0.054 Uiso 1 1 calc R U . . .
H17F H 0.528228 -0.067750 0.920778 0.054 Uiso 1 1 calc R U . . .
C18B C 0.7102(11) 0.1084(13) 0.9502(3) 0.041(2) Uani 1 1 d . . . . .
H18D H 0.793151 0.049783 0.944980 0.061 Uiso 1 1 calc R U . . .
H18E H 0.652607 0.064176 0.970199 0.061 Uiso 1 1 calc R U . . .
H18F H 0.741270 0.201238 0.958986 0.061 Uiso 1 1 calc R U . . .
C19B C 0.4583(10) 0.4601(12) 0.9072(3) 0.037(2) Uani 1 1 d . . . . .
C20B C 0.5564(10) 0.5147(12) 0.9379(3) 0.040(2) Uani 1 1 d . . . . .
C21B C 0.5643(10) 0.4540(15) 0.9743(3) 0.045(3) Uani 1 1 d . . . . .
H21B H 0.510395 0.371859 0.979246 0.054 Uiso 1 1 calc R U . . .
C22B C 0.6461(13) 0.5075(18) 1.0029(3) 0.063(4) Uani 1 1 d . . . . .
H22B H 0.647826 0.463636 1.027362 0.075 Uiso 1 1 calc R U . . .
C23B C 0.7287(14) 0.629(2) 0.9961(5) 0.077(5) Uani 1 1 d . . . . .
H23B H 0.785968 0.667719 1.015918 0.092 Uiso 1 1 calc R U . . .
C24B C 0.7244(15) 0.6884(15) 0.9606(5) 0.072(4) Uani 1 1 d . . . . .
H24B H 0.778827 0.770349 0.955849 0.086 Uiso 1 1 calc R U . . .
C25B C 0.6434(14) 0.6333(13) 0.9315(4) 0.057(3) Uani 1 1 d . . . . .
H25B H 0.645701 0.675226 0.906713 0.069 Uiso 1 1 calc R U . . .
C26B C 0.3074(11) 0.4590(15) 0.9230(3) 0.046(2) Uani 1 1 d . U . . .
C27B C 0.2571(14) 0.566(2) 0.9449(4) 0.069(3) Uani 1 1 d . U . . .
H27B H 0.321042 0.637839 0.952494 0.082 Uiso 1 1 calc R U . . .
C28B C 0.1172(15) 0.576(2) 0.9567(4) 0.075(3) Uani 1 1 d . U . . .
H28B H 0.084725 0.658110 0.969415 0.091 Uiso 1 1 calc R U . . .
C29B C 0.0257(12) 0.466(2) 0.9497(3) 0.066(3) Uani 1 1 d . U . . .
H29B H -0.068437 0.466698 0.959194 0.079 Uiso 1 1 calc R U . . .
C30B C 0.0750(12) 0.3570(19) 0.9287(3) 0.062(3) Uani 1 1 d . U . . .
H30B H 0.013105 0.280938 0.923232 0.074 Uiso 1 1 calc R U . . .
C31B C 0.2120(11) 0.3518(16) 0.9151(3) 0.054(2) Uani 1 1 d . U . . .
H31B H 0.241281 0.273950 0.900028 0.064 Uiso 1 1 calc R U . . .
C1W C 0.171(2) 0.742(3) 0.8708(10) 0.046(5) Uani 0.448(19) 1 d . U P A 2
C2W C 0.049(2) 0.829(3) 0.8880(9) 0.051(5) Uani 0.448(19) 1 d . U P A 2
H2W H -0.009905 0.758499 0.902063 0.061 Uiso 0.448(19) 1 calc R U P A 2
C3W C -0.044(3) 0.883(4) 0.8585(12) 0.053(6) Uani 0.448(19) 1 d . U P A 2
H3W1 H 0.009807 0.943648 0.840716 0.064 Uiso 0.448(19) 1 calc R U P A 2
H3W2 H -0.120437 0.938923 0.870180 0.064 Uiso 0.448(19) 1 calc R U P A 2
C4W C -0.114(5) 0.745(4) 0.8341(18) 0.054(6) Uani 0.448(19) 1 d . U P A 2
H4W1 H -0.192486 0.774550 0.816986 0.064 Uiso 0.448(19) 1 calc R U P A 2
H4W2 H -0.146329 0.669888 0.851485 0.064 Uiso 0.448(19) 1 calc R U P A 2
C5W C 0.032(3) 0.698(3) 0.8090(9) 0.050(5) Uani 0.448(19) 1 d . U P A 2
H5W1 H 0.009644 0.624594 0.789752 0.060 Uiso 0.448(19) 1 calc R U P A 2
H5W2 H 0.075330 0.779469 0.795946 0.060 Uiso 0.448(19) 1 calc R U P A 2
C6W C 0.131(3) 0.639(3) 0.8418(10) 0.049(5) Uani 0.448(19) 1 d . U P A 2
H6W1 H 0.082495 0.560127 0.854630 0.059 Uiso 0.448(19) 1 calc R U P A 2
H6W2 H 0.218470 0.601764 0.829961 0.059 Uiso 0.448(19) 1 calc R U P A 2
C7W C 0.098(4) 0.930(4) 0.9188(13) 0.076(9) Uani 0.448(19) 1 d . U P A 2
H7W1 H 0.133822 1.015495 0.906727 0.114 Uiso 0.448(19) 1 calc R U P A 2
H7W2 H 0.173689 0.885799 0.933921 0.114 Uiso 0.448(19) 1 calc R U P A 2
H7W3 H 0.018516 0.952836 0.935602 0.114 Uiso 0.448(19) 1 calc R U P A 2
C1X C 0.4236(17) 0.3228(18) 0.6388(5) 0.030(3) Uani 0.600(18) 1 d . U P B 1
C2X C 0.5236(16) 0.2411(16) 0.6656(4) 0.030(3) Uani 0.600(18) 1 d . U P B 1
H2X H 0.600610 0.307214 0.673455 0.035 Uiso 0.600(18) 1 calc R U P B 1
C3X C 0.5931(18) 0.1265(17) 0.6393(6) 0.035(3) Uani 0.600(18) 1 d . U P B 1
H3X1 H 0.665077 0.074917 0.654412 0.041 Uiso 0.600(18) 1 calc R U P B 1
H3X2 H 0.519369 0.058426 0.631357 0.041 Uiso 0.600(18) 1 calc R U P B 1
C4X C 0.6633(18) 0.1861(19) 0.6032(6) 0.038(3) Uani 0.600(18) 1 d . U P B 1
H4X1 H 0.705558 0.109717 0.587742 0.046 Uiso 0.600(18) 1 calc R U P B 1
H4X2 H 0.738777 0.253471 0.610292 0.046 Uiso 0.600(18) 1 calc R U P B 1
C5X C 0.544(2) 0.2612(19) 0.5801(5) 0.039(4) Uani 0.600(18) 1 d . U P B 1
H5X1 H 0.583328 0.299456 0.555938 0.047 Uiso 0.600(18) 1 calc R U P B 1
H5X2 H 0.469009 0.192925 0.573423 0.047 Uiso 0.600(18) 1 calc R U P B 1
C6X C 0.483(2) 0.378(2) 0.6036(5) 0.034(4) Uani 0.600(18) 1 d . U P B 1
H6X1 H 0.557250 0.447650 0.609822 0.041 Uiso 0.600(18) 1 calc R U P B 1
H6X2 H 0.407596 0.426525 0.588709 0.041 Uiso 0.600(18) 1 calc R U P B 1
C7X C 0.462(3) 0.185(3) 0.7008(6) 0.050(6) Uani 0.600(18) 1 d . U P B 1
H7X1 H 0.402888 0.257209 0.712843 0.075 Uiso 0.600(18) 1 calc R U P B 1
H7X2 H 0.537860 0.157752 0.718545 0.075 Uiso 0.600(18) 1 calc R U P B 1
H7X3 H 0.403797 0.102939 0.694638 0.075 Uiso 0.600(18) 1 calc R U P B 1
C1Y C 0.405(4) 0.289(4) 0.6541(12) 0.055(6) Uani 0.400(18) 1 d . U P B 2
C2Y C 0.534(4) 0.294(4) 0.6278(10) 0.058(6) Uani 0.400(18) 1 d . U P B 2
H2Y H 0.596994 0.365223 0.639866 0.070 Uiso 0.400(18) 1 calc R U P B 2
C3Y C 0.636(5) 0.159(4) 0.6208(14) 0.066(6) Uani 0.400(18) 1 d . U P B 2
H3Y1 H 0.731770 0.188881 0.612666 0.079 Uiso 0.400(18) 1 calc R U P B 2
H3Y2 H 0.595776 0.094458 0.601469 0.079 Uiso 0.400(18) 1 calc R U P B 2
C4Y C 0.639(4) 0.085(4) 0.6653(11) 0.064(6) Uani 0.400(18) 1 d . U P B 2
H4Y1 H 0.684444 -0.008267 0.662957 0.076 Uiso 0.400(18) 1 calc R U P B 2
H4Y2 H 0.701697 0.143165 0.681826 0.076 Uiso 0.400(18) 1 calc R U P B 2
C5Y C 0.500(4) 0.066(4) 0.6862(11) 0.062(6) Uani 0.400(18) 1 d . U P B 2
H5Y1 H 0.515830 0.017409 0.710933 0.074 Uiso 0.400(18) 1 calc R U P B 2
H5Y2 H 0.434766 0.007724 0.670411 0.074 Uiso 0.400(18) 1 calc R U P B 2
C6Y C 0.431(5) 0.216(5) 0.6936(14) 0.057(6) Uani 0.400(18) 1 d . U P B 2
H6Y1 H 0.339913 0.204869 0.707298 0.069 Uiso 0.400(18) 1 calc R U P B 2
H6Y2 H 0.494905 0.273441 0.709639 0.069 Uiso 0.400(18) 1 calc R U P B 2
C7Y C 0.501(5) 0.350(5) 0.5920(13) 0.069(10) Uani 0.400(18) 1 d . U P B 2
H7Y1 H 0.419102 0.300450 0.581157 0.104 Uiso 0.400(18) 1 calc R U P B 2
H7Y2 H 0.582240 0.339105 0.574900 0.104 Uiso 0.400(18) 1 calc R U P B 2
H7Y3 H 0.478375 0.449732 0.594859 0.104 Uiso 0.400(18) 1 calc R U P B 2
C1Z C 0.1782(17) 0.794(2) 0.8528(7) 0.037(4) Uani 0.552(19) 1 d . U P A 1
C2Z C 0.0823(17) 0.918(2) 0.8608(6) 0.040(4) Uani 0.552(19) 1 d . U P A 1
H2Z H 0.073549 0.976111 0.836873 0.048 Uiso 0.552(19) 1 calc R U P A 1
C3Z C -0.070(2) 0.853(3) 0.8710(8) 0.044(4) Uani 0.552(19) 1 d . U P A 1
H3Z1 H -0.063681 0.788148 0.893126 0.053 Uiso 0.552(19) 1 calc R U P A 1
H3Z2 H -0.139218 0.928257 0.877088 0.053 Uiso 0.552(19) 1 calc R U P A 1
C4Z C -0.112(4) 0.777(3) 0.8355(13) 0.046(5) Uani 0.552(19) 1 d . U P A 1
H4Z1 H -0.097469 0.838981 0.812892 0.055 Uiso 0.552(19) 1 calc R U P A 1
H4Z2 H -0.212958 0.751618 0.836636 0.055 Uiso 0.552(19) 1 calc R U P A 1
C5Z C -0.018(2) 0.639(2) 0.8311(7) 0.044(4) Uani 0.552(19) 1 d . U P A 1
H5Z1 H -0.014979 0.585034 0.855423 0.053 Uiso 0.552(19) 1 calc R U P A 1
H5Z2 H -0.054314 0.578053 0.810327 0.053 Uiso 0.552(19) 1 calc R U P A 1
C6Z C 0.129(2) 0.697(2) 0.8212(7) 0.043(4) Uani 0.552(19) 1 d . U P A 1
H6Z1 H 0.197100 0.618688 0.818284 0.052 Uiso 0.552(19) 1 calc R U P A 1
H6Z2 H 0.124573 0.748723 0.796511 0.052 Uiso 0.552(19) 1 calc R U P A 1
C7Z C 0.131(2) 1.005(3) 0.8911(8) 0.056(6) Uani 0.552(19) 1 d . U P A 1
H7Z1 H 0.213726 0.961312 0.903377 0.084 Uiso 0.552(19) 1 calc R U P A 1
H7Z2 H 0.055865 1.016777 0.910111 0.084 Uiso 0.552(19) 1 calc R U P A 1
H7Z3 H 0.158015 1.097071 0.880847 0.084 Uiso 0.552(19) 1 calc R U P A 1
H19B H 0.404(7) 0.636(4) 0.875(2) 0.01(2) Uiso 1 1 d D . . . .
H13A H -0.062(7) 0.511(9) 0.6316(10) 0.008(18) Uiso 1 1 d D . . . .

loop_
_atom_site_aniso_label
_atom_site_aniso_U_11
_atom_site_aniso_U_22
_atom_site_aniso_U_33
_atom_site_aniso_U_23
_atom_site_aniso_U_13
_atom_site_aniso_U_12
O13A 0.048(4) 0.027(3) 0.046(4) 0.012(3) -0.027(3) -0.013(3)
O14A 0.024(3) 0.020(3) 0.023(3) 0.003(2) -0.005(2) -0.001(2)
O15A 0.018(2) 0.023(3) 0.023(3) 0.007(2) -0.007(2) -0.004(2)
O19A 0.016(2) 0.021(3) 0.024(3) -0.002(2) -0.002(2) 0.000(2)
O13B 0.036(3) 0.036(3) 0.024(3) 0.003(3) 0.000(2) 0.018(3)
O14B 0.020(3) 0.037(3) 0.025(3) 0.003(2) 0.003(2) 0.008(2)
O15B 0.030(3) 0.041(4) 0.026(3) -0.001(3) 0.003(2) 0.009(3)
O19B 0.075(6) 0.062(5) 0.027(3) 0.013(3) 0.018(3) 0.038(4)
O1W 0.021(9) 0.017(9) 0.073(19) 0.007(10) -0.003(10) 0.008(7)
O1X 0.022(6) 0.032(9) 0.039(9) -0.008(7) 0.005(6) 0.010(6)
O1Y 0.046(13) 0.035(14) 0.08(2) 0.005(15) -0.003(13) -0.017(10)
O1Z 0.038(10) 0.049(19) 0.076(17) -0.003(13) -0.011(9) 0.014(10)
C1A 0.026(4) 0.051(6) 0.026(4) -0.008(4) -0.008(3) -0.007(4)
C2A 0.019(4) 0.039(5) 0.030(4) -0.012(4) -0.001(3) -0.003(3)
C3A 0.019(3) 0.025(4) 0.023(4) 0.000(3) -0.006(3) -0.002(3)
C4A 0.023(4) 0.024(4) 0.022(4) -0.002(3) -0.004(3) -0.004(3)
C5A 0.022(4) 0.029(4) 0.028(4) 0.009(3) -0.001(3) -0.005(3)
C6A 0.025(4) 0.044(5) 0.023(4) 0.006(4) -0.004(3) -0.009(4)
C7A 0.017(4) 0.106(10) 0.042(5) -0.045(6) 0.008(4) -0.009(5)
C8A 0.025(4) 0.050(6) 0.031(4) -0.020(4) -0.001(3) 0.005(4)
C9A 0.025(4) 0.041(5) 0.042(5) -0.022(4) -0.016(4) 0.009(4)
C10A 0.037(5) 0.050(6) 0.063(7) -0.037(6) -0.025(5) 0.020(5)
C11A 0.026(5) 0.090(11) 0.119(14) -0.076(11) -0.024(7) 0.014(6)
C12A 0.030(6) 0.129(15) 0.059(8) -0.062(10) -0.010(5) 0.001(7)
C13A 0.021(4) 0.019(3) 0.028(4) 0.002(3) -0.002(3) -0.003(3)
C14A 0.019(3) 0.023(4) 0.019(3) 0.004(3) 0.000(3) 0.000(3)
C15A 0.020(3) 0.024(4) 0.023(4) -0.003(3) -0.004(3) -0.005(3)
C16A 0.017(3) 0.023(4) 0.024(4) -0.005(3) -0.007(3) 0.005(3)
C17A 0.030(4) 0.047(5) 0.031(4) 0.020(4) -0.006(3) 0.000(4)
C18A 0.042(5) 0.018(4) 0.045(5) -0.006(4) -0.013(4) 0.005(3)
C19A 0.013(3) 0.023(4) 0.024(4) 0.002(3) -0.003(3) -0.003(3)
C20A 0.018(3) 0.027(4) 0.018(3) -0.002(3) -0.002(3) -0.003(3)
C21A 0.027(4) 0.023(4) 0.026(4) -0.005(3) -0.003(3) 0.000(3)
C22A 0.041(5) 0.030(4) 0.028(4) -0.014(3) -0.004(3) 0.000(4)
C23A 0.042(5) 0.030(5) 0.038(5) -0.015(4) -0.001(4) 0.010(4)
C24A 0.028(4) 0.047(6) 0.033(5) -0.009(4) 0.002(3) -0.005(4)
C25A 0.024(4) 0.030(4) 0.033(4) 0.001(3) -0.002(3) -0.005(3)
C26A 0.019(3) 0.019(3) 0.026(4) 0.000(3) -0.005(3) 0.001(3)
C27A 0.022(4) 0.028(4) 0.023(4) 0.002(3) 0.000(3) -0.006(3)
C28A 0.033(4) 0.030(4) 0.028(4) 0.003(3) -0.013(3) 0.000(3)
C29A 0.016(3) 0.036(5) 0.045(5) 0.008(4) -0.011(3) 0.002(3)
C30A 0.024(4) 0.035(5) 0.038(5) 0.006(4) -0.004(3) -0.003(3)
C31A 0.021(4) 0.032(4) 0.022(4) 0.007(3) -0.002(3) 0.001(3)
C1B 0.044(5) 0.029(4) 0.035(5) 0.000(4) 0.021(4) 0.000(4)
C2B 0.037(5) 0.027(4) 0.031(4) 0.005(3) 0.007(3) 0.005(4)
C3B 0.027(4) 0.034(4) 0.020(4) -0.002(3) 0.006(3) 0.006(3)
C4B 0.024(4) 0.045(5) 0.028(4) 0.001(4) 0.004(3) 0.001(4)
C5B 0.018(4) 0.035(5) 0.046(5) 0.000(4) 0.007(3) 0.010(3)
C6B 0.027(4) 0.028(4) 0.044(5) -0.009(4) 0.016(4) 0.000(3)
C7B 0.033(4) 0.035(5) 0.029(4) -0.010(4) 0.004(3) 0.003(4)
C8B 0.025(4) 0.036(5) 0.028(4) -0.007(4) 0.003(3) 0.007(4)
C9B 0.023(4) 0.038(4) 0.015(3) 0.001(3) 0.004(3) 0.010(3)
C10B 0.027(4) 0.054(6) 0.023(4) -0.010(4) -0.006(3) 0.014(4)
C11B 0.023(4) 0.075(8) 0.032(5) -0.007(5) -0.005(4) -0.001(5)
C12B 0.031(5) 0.060(7) 0.037(5) -0.016(5) 0.003(4) -0.011(5)
C13B 0.016(3) 0.037(4) 0.025(4) 0.001(3) 0.005(3) 0.005(3)
C14B 0.020(3) 0.030(4) 0.023(4) 0.004(3) 0.001(3) 0.006(3)
C15B 0.022(4) 0.039(5) 0.022(4) -0.005(3) -0.001(3) 0.002(3)
C16B 0.028(4) 0.044(5) 0.022(4) 0.004(4) 0.007(3) 0.004(4)
C17B 0.035(5) 0.044(5) 0.029(4) -0.001(4) 0.004(4) 0.000(4)
C18B 0.040(5) 0.060(6) 0.022(4) 0.009(4) 0.004(4) 0.002(5)
C19B 0.040(5) 0.052(6) 0.021(4) 0.001(4) 0.008(3) 0.021(5)
C20B 0.034(5) 0.048(6) 0.038(5) -0.017(4) 0.013(4) 0.011(4)
C21B 0.026(4) 0.081(8) 0.028(4) -0.013(5) 0.011(3) 0.002(5)
C22B 0.042(6) 0.107(12) 0.039(6) -0.030(7) 0.010(5) 0.003(7)
C23B 0.047(7) 0.110(13) 0.074(10) -0.060(10) 0.015(6) 0.009(8)
C24B 0.061(8) 0.047(7) 0.107(13) -0.038(8) 0.020(8) 0.009(6)
C25B 0.060(7) 0.037(6) 0.076(8) -0.025(6) 0.010(6) 0.010(5)
C26B 0.035(4) 0.082(7) 0.022(4) -0.003(4) 0.005(3) 0.029(4)
C27B 0.051(5) 0.112(8) 0.043(5) -0.029(6) 0.009(5) 0.029(6)
C28B 0.053(6) 0.125(9) 0.049(6) -0.021(6) 0.015(5) 0.034(6)
C29B 0.034(5) 0.127(9) 0.036(5) -0.004(6) 0.013(4) 0.028(5)
C30B 0.036(5) 0.107(8) 0.043(5) 0.010(5) 0.011(4) 0.016(5)
C31B 0.036(5) 0.084(7) 0.040(5) 0.002(5) 0.003(4) 0.026(5)
C1W 0.020(7) 0.040(9) 0.077(11) -0.003(8) -0.013(7) 0.003(6)
C2W 0.025(7) 0.041(9) 0.087(12) -0.015(8) -0.012(7) 0.009(7)
C3W 0.030(9) 0.041(11) 0.089(13) -0.013(9) -0.010(8) 0.020(8)
C4W 0.034(9) 0.048(12) 0.079(12) -0.010(11) -0.017(8) 0.014(10)
C5W 0.032(9) 0.047(10) 0.071(11) -0.007(9) -0.015(8) 0.009(8)
C6W 0.034(8) 0.037(9) 0.076(12) -0.005(8) -0.013(8) 0.008(7)
C7W 0.068(17) 0.056(16) 0.10(2) -0.031(14) -0.022(14) 0.012(14)
C1X 0.029(6) 0.029(6) 0.032(6) -0.006(5) 0.006(5) 0.003(5)
C2X 0.033(6) 0.026(6) 0.029(6) 0.000(5) 0.008(5) 0.003(5)
C3X 0.035(7) 0.024(6) 0.044(7) -0.008(5) 0.008(6) 0.004(5)
C4X 0.040(7) 0.033(7) 0.042(7) -0.004(6) 0.023(6) -0.005(5)
C5X 0.048(7) 0.036(7) 0.034(7) -0.006(5) 0.013(5) -0.007(6)
C6X 0.036(7) 0.036(7) 0.030(7) -0.008(6) 0.004(6) 0.003(6)
C7X 0.074(15) 0.050(13) 0.026(8) 0.006(7) 0.014(8) 0.013(10)
C1Y 0.062(12) 0.040(10) 0.064(12) -0.004(9) 0.002(9) 0.006(9)
C2Y 0.070(12) 0.044(10) 0.060(12) 0.002(9) 0.008(9) 0.009(9)
C3Y 0.079(13) 0.054(12) 0.066(13) 0.001(10) 0.009(11) 0.018(10)
C4Y 0.069(12) 0.055(12) 0.067(13) 0.004(10) 0.012(10) 0.027(10)
C5Y 0.065(12) 0.054(11) 0.067(13) 0.008(10) 0.012(10) 0.022(10)
C6Y 0.058(13) 0.051(12) 0.063(13) -0.001(10) 0.011(10) 0.015(10)
C7Y 0.08(2) 0.07(2) 0.061(17) 0.001(16) 0.009(15) 0.027(16)
C1Z 0.021(6) 0.032(7) 0.058(9) -0.006(6) 0.000(6) 0.001(6)
C2Z 0.021(6) 0.035(7) 0.064(9) -0.009(6) 0.002(6) 0.008(5)
C3Z 0.029(7) 0.038(8) 0.066(10) -0.005(7) 0.001(7) 0.005(6)
C4Z 0.033(7) 0.037(10) 0.067(10) -0.004(9) -0.007(7) 0.000(7)
C5Z 0.036(7) 0.034(8) 0.062(9) -0.005(7) 0.001(7) -0.007(6)
C6Z 0.035(7) 0.040(8) 0.055(9) -0.007(7) 0.006(7) 0.003(6)
C7Z 0.031(9) 0.051(11) 0.086(15) -0.038(10) -0.008(9) 0.015(8)

loop_
_atom_type_symbol
_atom_type_description
_atom_type_scat_dispersion_real
_atom_type_scat_dispersion_imag
_atom_type_scat_source
C C 0.0033 0.0016 'International Tables Vol C Tables 4.2.6.8 and 6.1.1.4'
H H 0.0000 0.0000 'International Tables Vol C Tables 4.2.6.8 and 6.1.1.4'
O O 0.0106 0.0060 'International Tables Vol C Tables 4.2.6.8 and 6.1.1.4'

loop_
_geom_angle_atom_site_label_1
_geom_angle_atom_site_label_2
_geom_angle_atom_site_label_3
_geom_angle
_geom_angle_site_symmetry_1
_geom_angle_site_symmetry_3
_geom_angle_publ_flag
C13A O13A H13A 113(5) . . ?
C16A O14A C14A 109.4(6) . . ?
C15A O15A C16A 109.9(6) . . ?
C19A O19A H19A 109.5 . . ?
C13B O13B H13B 109.5 . . ?
C14B O14B C16B 111.0(6) . . ?
C15B O15B C16B 109.6(6) . . ?
C19B O19B H19B 116(5) . . ?
C6A C1A C2A 121.5(8) . . ?
C6A C1A H1A 119.3 . . ?
C2A C1A H1A 119.3 . . ?
C1A C2A C3A 120.7(8) . . ?
C1A C2A H2A 119.6 . . ?
C3A C2A H2A 119.6 . . ?
C4A C3A C2A 118.4(7) . . ?
C4A C3A C13A 122.9(7) . . ?
C2A C3A C13A 118.4(7) . . ?
C3A C4A C5A 119.8(7) . . ?
C3A C4A H4A 120.1 . . ?
C5A C4A H4A 120.1 . . ?
C4A C5A C6A 121.0(8) . . ?
C4A C5A H5A 119.5 . . ?
C6A C5A H5A 119.5 . . ?
C1A C6A C5A 118.5(8) . . ?
C1A C6A H6A 120.7 . . ?
C5A C6A H6A 120.7 . . ?
C12A C7A C8A 125.7(15) . . ?
C12A C7A H7A 117.1 . . ?
C8A C7A H7A 117.2 . . ?
C9A C8A C7A 117.2(11) . . ?
C9A C8A H8A 121.4 . . ?
C7A C8A H8A 121.4 . . ?
C10A C9A C8A 119.3(10) . . ?
C10A C9A C13A 121.1(10) . . ?
C8A C9A C13A 119.6(8) . . ?
C9A C10A C11A 119.2(14) . . ?
C9A C10A H10A 120.4 . . ?
C11A C10A H10A 120.4 . . ?
C12A C11A C10A 119.4(13) . . ?
C12A C11A H11A 120.3 . . ?
C10A C11A H11A 120.3 . . ?
C7A C12A C11A 119.1(13) . . ?
C7A C12A H12A 120.4 . . ?
C11A C12A H12A 120.4 . . ?
O13A C13A C9A 111.6(7) . . ?
O13A C13A C14A 108.9(6) . . ?
C9A C13A C14A 110.9(6) . . ?
O13A C13A C3A 103.1(6) . . ?
C9A C13A C3A 110.7(6) . . ?
C14A C13A C3A 111.4(6) . . ?
O14A C14A C15A 103.4(6) . . ?
O14A C14A C13A 107.4(6) . . ?
C15A C14A C13A 118.1(6) . . ?
O14A C14A H14A 109.2 . . ?
C15A C14A H14A 109.2 . . ?
C13A C14A H14A 109.2 . . ?
O15A C15A C19A 110.0(6) . . ?
O15A C15A C14A 103.7(6) . . ?
C19A C15A C14A 115.5(6) . . ?
O15A C15A H15A 109.1 . . ?
C19A C15A H15A 109.1 . . ?
C14A C15A H15A 109.1 . . ?
O14A C16A O15A 106.3(6) . . ?
O14A C16A C17A 107.9(7) . . ?
O15A C16A C17A 108.7(6) . . ?
O14A C16A C18A 110.5(7) . . ?
O15A C16A C18A 109.5(6) . . ?
C17A C16A C18A 113.7(8) . . ?
C16A C17A H17A 109.5 . . ?
C16A C17A H17B 109.5 . . ?
H17A C17A H17B 109.5 . . ?
C16A C17A H17C 109.5 . . ?
H17A C17A H17C 109.5 . . ?
H17B C17A H17C 109.5 . . ?
C16A C18A H18A 109.5 . . ?
C16A C18A H18B 109.5 . . ?
H18A C18A H18B 109.5 . . ?
C16A C18A H18C 109.5 . . ?
H18A C18A H18C 109.5 . . ?
H18B C18A H18C 109.5 . . ?
O19A C19A C20A 108.3(6) . . ?
O19A C19A C26A 106.3(6) . . ?
C20A C19A C26A 111.4(6) . . ?
O19A C19A C15A 106.9(6) . . ?
C20A C19A C15A 110.4(6) . . ?
C26A C19A C15A 113.1(6) . . ?
C25A C20A C21A 118.6(8) . . ?
C25A C20A C19A 123.1(7) . . ?
C21A C20A C19A 118.1(7) . . ?
C22A C21A C20A 120.3(8) . . ?
C22A C21A H21A 119.9 . . ?
C20A C21A H21A 119.9 . . ?
C23A C22A C21A 119.7(8) . . ?
C23A C22A H22A 120.2 . . ?
C21A C22A H22A 120.2 . . ?
C22A C23A C24A 121.0(8) . . ?
C22A C23A H23A 119.5 . . ?
C24A C23A H23A 119.5 . . ?
C25A C24A C23A 118.6(8) . . ?
C25A C24A H24A 120.7 . . ?
C23A C24A H24A 120.7 . . ?
C24A C25A C20A 121.8(8) . . ?
C24A C25A H25A 119.1 . . ?
C20A C25A H25A 119.1 . . ?
C31A C26A C27A 119.4(7) . . ?
C31A C26A C19A 124.7(7) . . ?
C27A C26A C19A 115.9(7) . . ?
C28A C27A C26A 121.0(8) . . ?
C28A C27A H27A 119.5 . . ?
C26A C27A H27A 119.5 . . ?
C29A C28A C27A 118.4(8) . . ?
C29A C28A H28A 120.8 . . ?
C27A C28A H28A 120.8 . . ?
C30A C29A C28A 121.1(7) . . ?
C30A C29A H29A 119.4 . . ?
C28A C29A H29A 119.4 . . ?
C29A C30A C31A 119.6(8) . . ?
C29A C30A H30A 120.2 . . ?
C31A C30A H30A 120.2 . . ?
C26A C31A C30A 120.4(8) . . ?
C26A C31A H31A 119.8 . . ?
C30A C31A H31A 119.8 . . ?
C6B C1B C2B 121.1(9) . . ?
C6B C1B H1B 119.4 . . ?
C2B C1B H1B 119.4 . . ?
C3B C2B C1B 119.4(9) . . ?
C3B C2B H2B 120.3 . . ?
C1B C2B H2B 120.3 . . ?
C2B C3B C4B 118.7(8) . . ?
C2B C3B C13B 117.4(8) . . ?
C4B C3B C13B 123.9(7) . . ?
C5B C4B C3B 121.7(8) . . ?
C5B C4B H4B 119.2 . . ?
C3B C4B H4B 119.1 . . ?
C6B C5B C4B 119.7(8) . . ?
C6B C5B H5B 120.1 . . ?
C4B C5B H5B 120.1 . . ?
C5B C6B C1B 119.3(8) . . ?
C5B C6B H6B 120.4 . . ?
C1B C6B H6B 120.3 . . ?
C8B C7B C12B 120.4(9) . . ?
C8B C7B H7B 119.8 . . ?
C12B C7B H7B 119.8 . . ?
C7B C8B C9B 121.5(8) . . ?
C7B C8B H8B 119.2 . . ?
C9B C8B H8B 119.2 . . ?
C10B C9B C8B 117.8(9) . . ?
C10B C9B C13B 120.8(8) . . ?
C8B C9B C13B 121.4(7) . . ?
C9B C10B C11B 120.1(9) . . ?
C9B C10B H10B 120.0 . . ?
C11B C10B H10B 120.0 . . ?
C12B C11B C10B 120.5(8) . . ?
C12B C11B H11B 119.7 . . ?
C10B C11B H11B 119.7 . . ?
C11B C12B C7B 119.4(10) . . ?
C11B C12B H12B 120.3 . . ?
C7B C12B H12B 120.3 . . ?
O13B C13B C9B 109.2(6) . . ?
O13B C13B C3B 105.2(7) . . ?
C9B C13B C3B 110.6(7) . . ?
O13B C13B C14B 107.2(6) . . ?
C9B C13B C14B 112.3(7) . . ?
C3B C13B C14B 111.9(6) . . ?
O14B C14B C15B 103.3(6) . . ?
O14B C14B C13B 109.0(7) . . ?
C15B C14B C13B 114.3(6) . . ?
O14B C14B H14B 110.0 . . ?
C15B C14B H14B 110.0 . . ?
C13B C14B H14B 110.0 . . ?
O15B C15B C19B 108.3(7) . . ?
O15B C15B C14B 104.5(6) . . ?
C19B C15B C14B 115.4(8) . . ?
O15B C15B H15B 109.5 . . ?
C19B C15B H15B 109.5 . . ?
C14B C15B H15B 109.5 . . ?
O15B C16B O14B 106.6(7) . . ?
O15B C16B C17B 109.3(7) . . ?
O14B C16B C17B 110.4(7) . . ?
O15B C16B C18B 107.3(7) . . ?
O14B C16B C18B 107.9(7) . . ?
C17B C16B C18B 114.9(9) . . ?
C16B C17B H17D 109.5 . . ?
C16B C17B H17E 109.5 . . ?
H17D C17B H17E 109.5 . . ?
C16B C17B H17F 109.5 . . ?
H17D C17B H17F 109.5 . . ?
H17E C17B H17F 109.5 . . ?
C16B C18B H18D 109.5 . . ?
C16B C18B H18E 109.5 . . ?
H18D C18B H18E 109.5 . . ?
C16B C18B H18F 109.5 . . ?
H18D C18B H18F 109.5 . . ?
H18E C18B H18F 109.5 . . ?
O19B C19B C20B 110.8(10) . . ?
O19B C19B C15B 103.5(7) . . ?
C20B C19B C15B 113.8(8) . . ?
O19B C19B C26B 107.8(8) . . ?
C20B C19B C26B 108.5(7) . . ?
C15B C19B C26B 112.2(10) . . ?
C21B C20B C25B 116.4(11) . . ?
C21B C20B C19B 122.2(10) . . ?
C25B C20B C19B 121.3(11) . . ?
C22B C21B C20B 122.6(13) . . ?
C22B C21B H21B 118.7 . . ?
C20B C21B H21B 118.7 . . ?
C21B C22B C23B 119.9(14) . . ?
C21B C22B H22B 120.1 . . ?
C23B C22B H22B 120.1 . . ?
C24B C23B C22B 118.5(13) . . ?
C24B C23B H23B 120.8 . . ?
C22B C23B H23B 120.7 . . ?
C23B C24B C25B 121.8(15) . . ?
C23B C24B H24B 119.1 . . ?
C25B C24B H24B 119.1 . . ?
C24B C25B C20B 120.7(15) . . ?
C24B C25B H25B 119.6 . . ?
C20B C25B H25B 119.6 . . ?
C27B C26B C31B 115.7(11) . . ?
C27B C26B C19B 121.7(13) . . ?
C31B C26B C19B 122.5(10) . . ?
C26B C27B C28B 123.6(16) . . ?
C26B C27B H27B 118.2 . . ?
C28B C27B H27B 118.2 . . ?
C29B C28B C27B 119.4(14) . . ?
C29B C28B H28B 120.3 . . ?
C27B C28B H28B 120.3 . . ?
C30B C29B C28B 117.5(11) . . ?
C30B C29B H29B 121.3 . . ?
C28B C29B H29B 121.3 . . ?
C29B C30B C31B 122.6(16) . . ?
C29B C30B H30B 118.7 . . ?
C31B C30B H30B 118.7 . . ?
C30B C31B C26B 120.9(13) . . ?
C30B C31B H31B 119.6 . . ?
C26B C31B H31B 119.5 . . ?
O1W C1W C6W 117(4) . . ?
O1W C1W C2W 123(3) . . ?
C6W C1W C2W 116(2) . . ?
C3W C2W C7W 118(3) . . ?
C3W C2W C1W 111(3) . . ?
C7W C2W C1W 113(2) . . ?
C3W C2W H2W 104.4 . . ?
C7W C2W H2W 104.4 . . ?
C1W C2W H2W 104.4 . . ?
C2W C3W C4W 109(3) . . ?
C2W C3W H3W1 110.0 . . ?
C4W C3W H3W1 109.9 . . ?
C2W C3W H3W2 110.0 . . ?
C4W C3W H3W2 110.0 . . ?
H3W1 C3W H3W2 108.3 . . ?
C3W C4W C5W 99(3) . . ?
C3W C4W H4W1 112.1 . . ?
C5W C4W H4W1 112.1 . . ?
C3W C4W H4W2 112.0 . . ?
C5W C4W H4W2 112.1 . . ?
H4W1 C4W H4W2 109.7 . . ?
C6W C5W C4W 102(3) . . ?
C6W C5W H5W1 111.4 . . ?
C4W C5W H5W1 111.4 . . ?
C6W C5W H5W2 111.4 . . ?
C4W C5W H5W2 111.4 . . ?
H5W1 C5W H5W2 109.3 . . ?
C1W C6W C5W 114(2) . . ?
C1W C6W H6W1 108.7 . . ?
C5W C6W H6W1 108.7 . . ?
C1W C6W H6W2 108.7 . . ?
C5W C6W H6W2 108.6 . . ?
H6W1 C6W H6W2 107.6 . . ?
C2W C7W H7W1 109.5 . . ?
C2W C7W H7W2 109.5 . . ?
H7W1 C7W H7W2 109.4 . . ?
C2W C7W H7W3 109.5 . . ?
H7W1 C7W H7W3 109.4 . . ?
H7W2 C7W H7W3 109.4 . . ?
O1X C1X C6X 127(2) . . ?
O1X C1X C2X 116.0(18) . . ?
C6X C1X C2X 117.4(15) . . ?
C7X C2X C1X 116.6(16) . . ?
C7X C2X C3X 113.9(16) . . ?
C1X C2X C3X 104.8(13) . . ?
C7X C2X H2X 107.0 . . ?
C1X C2X H2X 107.0 . . ?
C3X C2X H2X 107.0 . . ?
C4X C3X C2X 113.8(14) . . ?
C4X C3X H3X1 108.8 . . ?
C2X C3X H3X1 108.8 . . ?
C4X C3X H3X2 108.8 . . ?
C2X C3X H3X2 108.8 . . ?
H3X1 C3X H3X2 107.7 . . ?
C3X C4X C5X 106.2(13) . . ?
C3X C4X H4X1 110.5 . . ?
C5X C4X H4X1 110.4 . . ?
C3X C4X H4X2 110.5 . . ?
C5X C4X H4X2 110.6 . . ?
H4X1 C4X H4X2 108.7 . . ?
C6X C5X C4X 110.0(15) . . ?
C6X C5X H5X1 109.6 . . ?
C4X C5X H5X1 109.5 . . ?
C6X C5X H5X2 109.8 . . ?
C4X C5X H5X2 109.8 . . ?
H5X1 C5X H5X2 108.2 . . ?
C1X C6X C5X 109.9(16) . . ?
C1X C6X H6X1 109.6 . . ?
C5X C6X H6X1 109.8 . . ?
C1X C6X H6X2 109.7 . . ?
C5X C6X H6X2 109.6 . . ?
H6X1 C6X H6X2 108.2 . . ?
C2X C7X H7X1 109.5 . . ?
C2X C7X H7X2 109.5 . . ?
H7X1 C7X H7X2 109.5 . . ?
C2X C7X H7X3 109.5 . . ?
H7X1 C7X H7X3 109.5 . . ?
H7X2 C7X H7X3 109.5 . . ?
O1Y C1Y C2Y 117(4) . . ?
O1Y C1Y C6Y 128(5) . . ?
C2Y C1Y C6Y 115(3) . . ?
C7Y C2Y C1Y 112(3) . . ?
C7Y C2Y C3Y 108(3) . . ?
C1Y C2Y C3Y 123(3) . . ?
C7Y C2Y H2Y 104.1 . . ?
C1Y C2Y H2Y 104.1 . . ?
C3Y C2Y H2Y 104.1 . . ?
C2Y C3Y C4Y 102(3) . . ?
C2Y C3Y H3Y1 111.5 . . ?
C4Y C3Y H3Y1 111.4 . . ?
C2Y C3Y H3Y2 111.5 . . ?
C4Y C3Y H3Y2 111.4 . . ?
H3Y1 C3Y H3Y2 109.3 . . ?
C5Y C4Y C3Y 118(3) . . ?
C5Y C4Y H4Y1 107.8 . . ?
C3Y C4Y H4Y1 107.8 . . ?
C5Y C4Y H4Y2 107.8 . . ?
C3Y C4Y H4Y2 107.8 . . ?
H4Y1 C4Y H4Y2 107.1 . . ?
C4Y C5Y C6Y 109(3) . . ?
C4Y C5Y H5Y1 109.9 . . ?
C6Y C5Y H5Y1 109.9 . . ?
C4Y C5Y H5Y2 109.9 . . ?
C6Y C5Y H5Y2 109.9 . . ?
H5Y1 C5Y H5Y2 108.3 . . ?
C1Y C6Y C5Y 109(4) . . ?
C1Y C6Y H6Y1 110.0 . . ?
C5Y C6Y H6Y1 110.0 . . ?
C1Y C6Y H6Y2 109.9 . . ?
C5Y C6Y H6Y2 109.9 . . ?
H6Y1 C6Y H6Y2 108.3 . . ?
C2Y C7Y H7Y1 110.5 . . ?
C2Y C7Y H7Y2 110.4 . . ?
H7Y1 C7Y H7Y2 108.5 . . ?
C2Y C7Y H7Y3 110.4 . . ?
H7Y1 C7Y H7Y3 108.5 . . ?
H7Y2 C7Y H7Y3 108.5 . . ?
O1Z C1Z C6Z 122(3) . . ?
O1Z C1Z C2Z 121(3) . . ?
C6Z C1Z C2Z 115.4(16) . . ?
C7Z C2Z C1Z 113.4(16) . . ?
C7Z C2Z C3Z 110.4(19) . . ?
C1Z C2Z C3Z 106.1(16) . . ?
C7Z C2Z H2Z 109.0 . . ?
C1Z C2Z H2Z 108.9 . . ?
C3Z C2Z H2Z 108.9 . . ?
C4Z C3Z C2Z 104(2) . . ?
C4Z C3Z H3Z1 111.0 . . ?
C2Z C3Z H3Z1 111.0 . . ?
C4Z C3Z H3Z2 111.0 . . ?
C2Z C3Z H3Z2 111.1 . . ?
H3Z1 C3Z H3Z2 109.0 . . ?
C3Z C4Z C5Z 110(3) . . ?
C3Z C4Z H4Z1 109.7 . . ?
C5Z C4Z H4Z1 109.7 . . ?
C3Z C4Z H4Z2 109.7 . . ?
C5Z C4Z H4Z2 109.7 . . ?
H4Z1 C4Z H4Z2 108.2 . . ?
C6Z C5Z C4Z 103(2) . . ?
C6Z C5Z H5Z1 111.1 . . ?
C4Z C5Z H5Z1 111.1 . . ?
C6Z C5Z H5Z2 111.1 . . ?
C4Z C5Z H5Z2 111.1 . . ?
H5Z1 C5Z H5Z2 109.1 . . ?
C1Z C6Z C5Z 109.4(16) . . ?
C1Z C6Z H6Z1 109.8 . . ?
C5Z C6Z H6Z1 109.8 . . ?
C1Z C6Z H6Z2 109.8 . . ?
C5Z C6Z H6Z2 109.8 . . ?
H6Z1 C6Z H6Z2 108.2 . . ?
C2Z C7Z H7Z1 109.5 . . ?
C2Z C7Z H7Z2 109.4 . . ?
H7Z1 C7Z H7Z2 109.5 . . ?
C2Z C7Z H7Z3 109.5 . . ?
H7Z1 C7Z H7Z3 109.5 . . ?
H7Z2 C7Z H7Z3 109.5 . . ?

loop_
_geom_bond_atom_site_label_1
_geom_bond_atom_site_label_2
_geom_bond_distance
_geom_bond_site_symmetry_2
_geom_bond_publ_flag
O13A C13A 1.441(10) . ?
O13A H13A 0.970(3) . ?
O14A C16A 1.399(9) . ?
O14A C14A 1.414(9) . ?
O15A C15A 1.413(9) . ?
O15A C16A 1.446(9) . ?
O19A C19A 1.456(9) . ?
O19A H19A 0.8400 . ?
O13B C13B 1.446(10) . ?
O13B H13B 0.8400 . ?
O14B C14B 1.423(10) . ?
O14B C16B 1.430(10) . ?
O15B C15B 1.403(11) . ?
O15B C16B 1.427(11) . ?
O19B C19B 1.450(12) . ?
O19B H19B 0.970(3) . ?
O1W C1W 1.17(6) . ?
O1X C1X 1.27(3) . ?
O1Y C1Y 1.26(6) . ?
O1Z C1Z 1.41(5) . ?
C1A C6A 1.354(14) . ?
C1A C2A 1.382(12) . ?
C1A H1A 0.9500 . ?
C2A C3A 1.390(11) . ?
C2A H2A 0.9500 . ?
C3A C4A 1.388(11) . ?
C3A C13A 1.557(10) . ?
C4A C5A 1.392(11) . ?
C4A H4A 0.9500 . ?
C5A C6A 1.394(12) . ?
C5A H5A 0.9500 . ?
C6A H6A 0.9500 . ?
C7A C12A 1.30(2) . ?
C7A C8A 1.391(12) . ?
C7A H7A 0.9500 . ?
C8A C9A 1.384(16) . ?
C8A H8A 0.9500 . ?
C9A C10A 1.367(14) . ?
C9A C13A 1.527(13) . ?
C10A C11A 1.46(2) . ?
C10A H10A 0.9500 . ?
C11A C12A 1.34(3) . ?
C11A H11A 0.9500 . ?
C12A H12A 0.9500 . ?
C13A C14A 1.547(11) . ?
C14A C15A 1.542(10) . ?
C14A H14A 1.0000 . ?
C15A C19A 1.541(11) . ?
C15A H15A 1.0000 . ?
C16A C17A 1.507(12) . ?
C16A C18A 1.525(12) . ?
C17A H17A 0.9800 . ?
C17A H17B 0.9800 . ?
C17A H17C 0.9800 . ?
C18A H18A 0.9800 . ?
C18A H18B 0.9800 . ?
C18A H18C 0.9800 . ?
C19A C20A 1.523(11) . ?
C19A C26A 1.532(10) . ?
C20A C25A 1.385(11) . ?
C20A C21A 1.404(11) . ?
C21A C22A 1.395(12) . ?
C21A H21A 0.9500 . ?
C22A C23A 1.361(14) . ?
C22A H22A 0.9500 . ?
C23A C24A 1.414(14) . ?
C23A H23A 0.9500 . ?
C24A C25A 1.370(13) . ?
C24A H24A 0.9500 . ?
C25A H25A 0.9500 . ?
C26A C31A 1.369(11) . ?
C26A C27A 1.403(11) . ?
C27A C28A 1.396(11) . ?
C27A H27A 0.9500 . ?
C28A C29A 1.388(13) . ?
C28A H28A 0.9500 . ?
C29A C30A 1.384(13) . ?
C29A H29A 0.9500 . ?
C30A C31A 1.404(11) . ?
C30A H30A 0.9500 . ?
C31A H31A 0.9500 . ?
C1B C6B 1.388(15) . ?
C1B C2B 1.404(12) . ?
C1B H1B 0.9500 . ?
C2B C3B 1.372(12) . ?
C2B H2B 0.9500 . ?
C3B C4B 1.397(12) . ?
C3B C13B 1.527(10) . ?
C4B C5B 1.383(12) . ?
C4B H4B 0.9500 . ?
C5B C6B 1.368(14) . ?
C5B H5B 0.9500 . ?
C6B H6B 0.9500 . ?
C7B C8B 1.367(13) . ?
C7B C12B 1.401(13) . ?
C7B H7B 0.9500 . ?
C8B C9B 1.419(12) . ?
C8B H8B 0.9500 . ?
C9B C10B 1.370(11) . ?
C9B C13B 1.505(13) . ?
C10B C11B 1.446(16) . ?
C10B H10B 0.9500 . ?
C11B C12B 1.348(17) . ?
C11B H11B 0.9500 . ?
C12B H12B 0.9500 . ?
C13B C14B 1.574(11) . ?
C14B C15B 1.573(11) . ?
C14B H14B 1.0000 . ?
C15B C19B 1.525(13) . ?
C15B H15B 1.0000 . ?
C16B C17B 1.502(14) . ?
C16B C18B 1.513(13) . ?
C17B H17D 0.9800 . ?
C17B H17E 0.9800 . ?
C17B H17F 0.9800 . ?
C18B H18D 0.9800 . ?
C18B H18E 0.9800 . ?
C18B H18F 0.9800 . ?
C19B C20B 1.505(15) . ?
C19B C26B 1.530(13) . ?
C20B C21B 1.393(16) . ?
C20B C25B 1.415(17) . ?
C21B C22B 1.357(16) . ?
C21B H21B 0.9500 . ?
C22B C23B 1.41(2) . ?
C22B H22B 0.9500 . ?
C23B C24B 1.36(3) . ?
C23B H23B 0.9500 . ?
C24B C25B 1.37(2) . ?
C24B H24B 0.9500 . ?
C25B H25B 0.9500 . ?
C26B C27B 1.359(17) . ?
C26B C31B 1.39(2) . ?
C27B C28B 1.389(18) . ?
C27B H27B 0.9500 . ?
C28B C29B 1.38(2) . ?
C28B H28B 0.9500 . ?
C29B C30B 1.35(2) . ?
C29B H29B 0.9500 . ?
C30B C31B 1.381(15) . ?
C30B H30B 0.9500 . ?
C31B H31B 0.9500 . ?
C1W C6W 1.46(4) . ?
C1W C2W 1.54(3) . ?
C2W C3W 1.44(4) . ?
C2W C7W 1.51(4) . ?
C2W H2W 1.0000 . ?
C3W C4W 1.69(6) . ?
C3W H3W1 0.9900 . ?
C3W H3W2 0.9900 . ?
C4W C5W 1.69(6) . ?
C4W H4W1 0.9900 . ?
C4W H4W2 0.9900 . ?
C5W C6W 1.58(4) . ?
C5W H5W1 0.9900 . ?
C5W H5W2 0.9900 . ?
C6W H6W1 0.9900 . ?
C6W H6W2 0.9900 . ?
C7W H7W1 0.9804 . ?
C7W H7W2 0.9804 . ?
C7W H7W3 0.9804 . ?
C1X C6X 1.45(3) . ?
C1X C2X 1.54(2) . ?
C2X C7X 1.46(3) . ?
C2X C3X 1.57(2) . ?
C2X H2X 1.0000 . ?
C3X C4X 1.53(2) . ?
C3X H3X1 0.9900 . ?
C3X H3X2 0.9900 . ?
C4X C5X 1.55(3) . ?
C4X H4X1 0.9900 . ?
C4X H4X2 0.9900 . ?
C5X C6X 1.50(2) . ?
C5X H5X1 0.9900 . ?
C5X H5X2 0.9900 . ?
C6X H6X1 0.9900 . ?
C6X H6X2 0.9900 . ?
C7X H7X1 0.9800 . ?
C7X H7X2 0.9800 . ?
C7X H7X3 0.9800 . ?
C1Y C2Y 1.52(5) . ?
C1Y C6Y 1.56(6) . ?
C2Y C7Y 1.39(5) . ?
C2Y C3Y 1.62(5) . ?
C2Y H2Y 1.0000 . ?
C3Y C4Y 1.70(6) . ?
C3Y H3Y1 0.9900 . ?
C3Y H3Y2 0.9900 . ?
C4Y C5Y 1.52(5) . ?
C4Y H4Y1 0.9900 . ?
C4Y H4Y2 0.9900 . ?
C5Y C6Y 1.59(5) . ?
C5Y H5Y1 0.9900 . ?
C5Y H5Y2 0.9900 . ?
C6Y H6Y1 0.9900 . ?
C6Y H6Y2 0.9900 . ?
C7Y H7Y1 0.9887 . ?
C7Y H7Y2 0.9886 . ?
C7Y H7Y3 0.9886 . ?
C1Z C6Z 1.51(3) . ?
C1Z C2Z 1.52(2) . ?
C2Z C7Z 1.42(3) . ?
C2Z C3Z 1.61(3) . ?
C2Z H2Z 1.0000 . ?
C3Z C4Z 1.48(4) . ?
C3Z H3Z1 0.9900 . ?
C3Z H3Z2 0.9900 . ?
C4Z C5Z 1.60(4) . ?
C4Z H4Z1 0.9900 . ?
C4Z H4Z2 0.9900 . ?
C5Z C6Z 1.53(3) . ?
C5Z H5Z1 0.9900 . ?
C5Z H5Z2 0.9900 . ?
C6Z H6Z1 0.9900 . ?
C6Z H6Z2 0.9900 . ?
C7Z H7Z1 0.9800 . ?
C7Z H7Z2 0.9800 . ?
C7Z H7Z3 0.9800 . ?

loop_
_geom_hbond_atom_site_label_D
_geom_hbond_atom_site_label_H
_geom_hbond_atom_site_label_A
_geom_hbond_distance_DH
_geom_hbond_distance_HA
_geom_hbond_distance_DA
_geom_hbond_angle_DHA
_geom_hbond_site_symmetry_A
_geom_hbond_publ_flag
O19A H19A O1X^a 0.84 2.15 2.87(2) 142.9 . yes
O19A H19A O1Y^b 0.84 2.11 2.87(5) 150.8 . yes
O19B H19B O1Z^a 0.970(3) 1.59(5) 2.56(5) 171(7) . yes
O19B H19B O1W^b 0.970(3) 1.79(4) 2.74(4) 169(8) . yes
O13A H13A O19A 0.970(3) 1.79(3) 2.723(8) 160(7) . yes
O13B H13B O19B 0.84 1.79 2.631(10) 175.6 . yes

loop_
_geom_torsion_atom_site_label_1
_geom_torsion_atom_site_label_2
_geom_torsion_atom_site_label_3
_geom_torsion_atom_site_label_4
_geom_torsion
_geom_torsion_site_symmetry_1
_geom_torsion_site_symmetry_2
_geom_torsion_site_symmetry_3
_geom_torsion_site_symmetry_4
_geom_torsion_publ_flag
C6A C1A C2A C3A -1.0(15) . . . . ?
C1A C2A C3A C4A 1.4(13) . . . . ?
C1A C2A C3A C13A 175.9(8) . . . . ?
C2A C3A C4A C5A -1.6(12) . . . . ?
C13A C3A C4A C5A -175.8(7) . . . . ?
C3A C4A C5A C6A 1.3(12) . . . . ?
C2A C1A C6A C5A 0.7(14) . . . . ?
C4A C5A C6A C1A -0.9(13) . . . . ?
C12A C7A C8A C9A 1.6(15) . . . . ?
C7A C8A C9A C10A -0.3(13) . . . . ?
C7A C8A C9A C13A 178.5(8) . . . . ?
C8A C9A C10A C11A -0.7(14) . . . . ?
C13A C9A C10A C11A -179.5(8) . . . . ?
C9A C10A C11A C12A 0.7(16) . . . . ?
C8A C7A C12A C11A -1.7(18) . . . . ?
C10A C11A C12A C7A 0.5(17) . . . . ?
C10A C9A C13A O13A -17.0(11) . . . . ?
C8A C9A C13A O13A 164.3(8) . . . . ?
C10A C9A C13A C14A 104.6(9) . . . . ?
C8A C9A C13A C14A -74.1(9) . . . . ?
C10A C9A C13A C3A -131.2(8) . . . . ?
C8A C9A C13A C3A 50.1(10) . . . . ?
C4A C3A C13A O13A 98.0(9) . . . . ?
C2A C3A C13A O13A -76.2(9) . . . . ?
C4A C3A C13A C9A -142.6(8) . . . . ?
C2A C3A C13A C9A 43.2(10) . . . . ?
C4A C3A C13A C14A -18.7(10) . . . . ?
C2A C3A C13A C14A 167.1(7) . . . . ?
C16A O14A C14A C15A -27.5(7) . . . . ?
C16A O14A C14A C13A -153.1(6) . . . . ?
O13A C13A C14A O14A -172.5(6) . . . . ?
C9A C13A C14A O14A 64.3(8) . . . . ?
C3A C13A C14A O14A -59.5(8) . . . . ?
O13A C13A C14A C15A 71.2(9) . . . . ?
C9A C13A C14A C15A -52.0(9) . . . . ?
C3A C13A C14A C15A -175.8(6) . . . . ?
C16A O15A C15A C19A -136.2(6) . . . . ?
C16A O15A C15A C14A -12.1(8) . . . . ?
O14A C14A C15A O15A 23.7(7) . . . . ?
C13A C14A C15A O15A 142.1(6) . . . . ?
O14A C14A C15A C19A 144.1(6) . . . . ?
C13A C14A C15A C19A -97.5(8) . . . . ?
C14A O14A C16A O15A 20.5(8) . . . . ?
C14A O14A C16A C17A 136.9(7) . . . . ?
C14A O14A C16A C18A -98.2(8) . . . . ?
C15A O15A C16A O14A -4.1(8) . . . . ?
C15A O15A C16A C17A -119.9(7) . . . . ?
C15A O15A C16A C18A 115.3(7) . . . . ?
O15A C15A C19A O19A 178.3(6) . . . . ?
C14A C15A C19A O19A 61.4(8) . . . . ?
O15A C15A C19A C20A 60.7(8) . . . . ?
C14A C15A C19A C20A -56.3(8) . . . . ?
O15A C15A C19A C26A -65.0(8) . . . . ?
C14A C15A C19A C26A 178.1(7) . . . . ?
O19A C19A C20A C25A -21.7(10) . . . . ?
C26A C19A C20A C25A -138.4(8) . . . . ?
C15A C19A C20A C25A 95.0(9) . . . . ?
O19A C19A C20A C21A 163.1(6) . . . . ?
C26A C19A C20A C21A 46.5(9) . . . . ?
C15A C19A C20A C21A -80.1(8) . . . . ?
C25A C20A C21A C22A -3.5(12) . . . . ?
C19A C20A C21A C22A 171.8(8) . . . . ?
C20A C21A C22A C23A 2.4(14) . . . . ?
C21A C22A C23A C24A -0.3(15) . . . . ?
C22A C23A C24A C25A -0.7(15) . . . . ?
C23A C24A C25A C20A -0.5(14) . . . . ?
C21A C20A C25A C24A 2.6(13) . . . . ?
C19A C20A C25A C24A -172.5(8) . . . . ?
O19A C19A C26A C31A 116.9(8) . . . . ?
C20A C19A C26A C31A -125.2(8) . . . . ?
C15A C19A C26A C31A -0.1(11) . . . . ?
O19A C19A C26A C27A -62.2(8) . . . . ?
C20A C19A C26A C27A 55.6(9) . . . . ?
C15A C19A C26A C27A -179.3(7) . . . . ?
C31A C26A C27A C28A -2.3(12) . . . . ?
C19A C26A C27A C28A 176.8(8) . . . . ?
C26A C27A C28A C29A 1.9(13) . . . . ?
C27A C28A C29A C30A -0.7(14) . . . . ?
C28A C29A C30A C31A -0.1(15) . . . . ?
C27A C26A C31A C30A 1.5(13) . . . . ?
C19A C26A C31A C30A -177.5(8) . . . . ?
C29A C30A C31A C26A -0.4(14) . . . . ?
C6B C1B C2B C3B 0.9(14) . . . . ?
C1B C2B C3B C4B -1.8(14) . . . . ?
C1B C2B C3B C13B 179.2(8) . . . . ?
C2B C3B C4B C5B 2.0(15) . . . . ?
C13B C3B C4B C5B -179.0(9) . . . . ?
C3B C4B C5B C6B -1.2(15) . . . . ?
C4B C5B C6B C1B 0.2(14) . . . . ?
C2B C1B C6B C5B -0.1(14) . . . . ?
C12B C7B C8B C9B 1.3(14) . . . . ?
C7B C8B C9B C10B -1.5(13) . . . . ?
C7B C8B C9B C13B 178.4(8) . . . . ?
C8B C9B C10B C11B 3.4(13) . . . . ?
C13B C9B C10B C11B -176.5(8) . . . . ?
C9B C10B C11B C12B -5.3(15) . . . . ?
C10B C11B C12B C7B 5.0(16) . . . . ?
C8B C7B C12B C11B -3.0(15) . . . . ?
C10B C9B C13B O13B -24.1(10) . . . . ?
C8B C9B C13B O13B 156.1(7) . . . . ?
C10B C9B C13B C3B -139.4(8) . . . . ?
C8B C9B C13B C3B 40.7(10) . . . . ?
C10B C9B C13B C14B 94.7(9) . . . . ?
C8B C9B C13B C14B -85.1(9) . . . . ?
C2B C3B C13B O13B -47.5(10) . . . . ?
C4B C3B C13B O13B 133.5(9) . . . . ?
C2B C3B C13B C9B 70.3(10) . . . . ?
C4B C3B C13B C9B -108.6(10) . . . . ?
C2B C3B C13B C14B -163.6(8) . . . . ?
C4B C3B C13B C14B 17.4(12) . . . . ?
C16B O14B C14B C15B -5.9(8) . . . . ?
C16B O14B C14B C13B -127.9(7) . . . . ?
O13B C13B C14B O14B 175.7(6) . . . . ?
C9B C13B C14B O14B 55.8(8) . . . . ?
C3B C13B C14B O14B -69.4(9) . . . . ?
O13B C13B C14B C15B 60.7(9) . . . . ?
C9B C13B C14B C15B -59.3(9) . . . . ?
C3B C13B C14B C15B 175.6(7) . . . . ?
C16B O15B C15B C19B -146.6(7) . . . . ?
C16B O15B C15B C14B -23.1(9) . . . . ?
O14B C14B C15B O15B 17.5(8) . . . . ?
C13B C14B C15B O15B 135.9(7) . . . . ?
O14B C14B C15B C19B 136.4(7) . . . . ?
C13B C14B C15B C19B -105.3(8) . . . . ?
C15B O15B C16B O14B 20.0(9) . . . . ?
C15B O15B C16B C17B -99.3(8) . . . . ?
C15B O15B C16B C18B 135.4(8) . . . . ?
C14B O14B C16B O15B -7.7(9) . . . . ?
C14B O14B C16B C17B 111.0(8) . . . . ?
C14B O14B C16B C18B -122.7(8) . . . . ?
O15B C15B C19B O19B 175.9(7) . . . . ?
C14B C15B C19B O19B 59.2(10) . . . . ?
O15B C15B C19B C20B 55.5(10) . . . . ?
C14B C15B C19B C20B -61.2(10) . . . . ?
O15B C15B C19B C26B -68.3(9) . . . . ?
C14B C15B C19B C26B 175.0(7) . . . . ?
O19B C19B C20B C21B 173.8(8) . . . . ?
C15B C19B C20B C21B -70.0(11) . . . . ?
C26B C19B C20B C21B 55.7(13) . . . . ?
O19B C19B C20B C25B -4.7(12) . . . . ?
C15B C19B C20B C25B 111.5(10) . . . . ?
C26B C19B C20B C25B -122.8(10) . . . . ?
C25B C20B C21B C22B 2.6(15) . . . . ?
C19B C20B C21B C22B -175.9(10) . . . . ?
C20B C21B C22B C23B -0.7(18) . . . . ?
C21B C22B C23B C24B -0.4(18) . . . . ?
C22B C23B C24B C25B -0.6(19) . . . . ?
C23B C24B C25B C20B 2.6(18) . . . . ?
C21B C20B C25B C24B -3.5(15) . . . . ?
C19B C20B C25B C24B 175.1(10) . . . . ?
O19B C19B C26B C27B -79.0(13) . . . . ?
C20B C19B C26B C27B 41.1(14) . . . . ?
C15B C19B C26B C27B 167.8(11) . . . . ?
O19B C19B C26B C31B 98.8(12) . . . . ?
C20B C19B C26B C31B -141.1(11) . . . . ?
C15B C19B C26B C31B -14.4(13) . . . . ?
C31B C26B C27B C28B -5(2) . . . . ?
C19B C26B C27B C28B 173.4(13) . . . . ?
C26B C27B C28B C29B 7(2) . . . . ?
C27B C28B C29B C30B -5(2) . . . . ?
C28B C29B C30B C31B 1(2) . . . . ?
C29B C30B C31B C26B 1.3(19) . . . . ?
C27B C26B C31B C30B 0.3(17) . . . . ?
C19B C26B C31B C30B -177.6(11) . . . . ?
O1W C1W C2W C3W 108(4) . . . . ?
C6W C1W C2W C3W -47(4) . . . . ?
O1W C1W C2W C7W -27(5) . . . . ?
C6W C1W C2W C7W 178(3) . . . . ?
C7W C2W C3W C4W -167(4) . . . . ?
C1W C2W C3W C4W 60(4) . . . . ?
C2W C3W C4W C5W -73(4) . . . . ?
C3W C4W C5W C6W 69(3) . . . . ?
O1W C1W C6W C5W -108(4) . . . . ?
C2W C1W C6W C5W 49(4) . . . . ?
C4W C5W C6W C1W -62(3) . . . . ?
O1X C1X C2X C7X 2(3) . . . . ?
C6X C1X C2X C7X -179.6(19) . . . . ?
O1X C1X C2X C3X 129(2) . . . . ?
C6X C1X C2X C3X -52.6(19) . . . . ?
C7X C2X C3X C4X -177.5(18) . . . . ?
C1X C2X C3X C4X 53.9(18) . . . . ?
C2X C3X C4X C5X -60.4(18) . . . . ?
C3X C4X C5X C6X 61.1(18) . . . . ?
O1X C1X C6X C5X -124(3) . . . . ?
C2X C1X C6X C5X 58(2) . . . . ?
C4X C5X C6X C1X -60(2) . . . . ?
O1Y C1Y C2Y C7Y -5(6) . . . . ?
C6Y C1Y C2Y C7Y 175(4) . . . . ?
O1Y C1Y C2Y C3Y -136(5) . . . . ?
C6Y C1Y C2Y C3Y 45(5) . . . . ?
C7Y C2Y C3Y C4Y -169(4) . . . . ?
C1Y C2Y C3Y C4Y -37(5) . . . . ?
C2Y C3Y C4Y C5Y 47(4) . . . . ?
C3Y C4Y C5Y C6Y -62(4) . . . . ?
O1Y C1Y C6Y C5Y 129(5) . . . . ?
C2Y C1Y C6Y C5Y -51(5) . . . . ?
C4Y C5Y C6Y C1Y 60(5) . . . . ?
O1Z C1Z C2Z C7Z 9(4) . . . . ?
C6Z C1Z C2Z C7Z 179(2) . . . . ?
O1Z C1Z C2Z C3Z -112(3) . . . . ?
C6Z C1Z C2Z C3Z 57(2) . . . . ?
C7Z C2Z C3Z C4Z 175(2) . . . . ?
C1Z C2Z C3Z C4Z -62(3) . . . . ?
C2Z C3Z C4Z C5Z 72(3) . . . . ?
C3Z C4Z C5Z C6Z -71(3) . . . . ?
O1Z C1Z C6Z C5Z 111(3) . . . . ?
C2Z C1Z C6Z C5Z -59(2) . . . . ?
C4Z C5Z C6Z C1Z 58(3) . . . . ?
